data_4305395
loop_
_publ_author_name
'Donald J. Chapman'
'Slavi C. Sevov'

_publ_section_title
;
Tin-Based Organo-Zintl Ions: Alkylation and Alkenylation of Sn94-
;
_journal_name_full 'Inorganic Chemistry'
_journal_page_first 6009
_journal_page_last 6013
_journal_paper_doi 10.1021/ic800383c
_journal_volume 47
_journal_year 2008
_chemical_formula_sum 'C66 H121 K3 N8 O18 Sn9'
_chemical_formula_weight 2500.22
_chemical_name_systematic
; 
 (K-crypt)3[Sn9-CH=CH2].2py
;
_space_group_IT_number 2
_symmetry_cell_setting triclinic
_symmetry_space_group_name_Hall '-P 1'
_symmetry_space_group_name_H-M 'P -1'
_atom_sites_solution_hydrogens geom
_atom_sites_solution_primary direct
_atom_sites_solution_secondary difmap
_audit_creation_method SHELXL-97
_cell_angle_alpha 86.299(1)
_cell_angle_beta 81.566(1)
_cell_angle_gamma 85.349(1)
_cell_formula_units_Z 2
_cell_length_a 15.6988(3)
_cell_length_b 17.4195(4)
_cell_length_c 17.4432(4)
_cell_measurement_temperature 100(2)
_cell_volume 4696.27(18)
_computing_cell_refinement 'APEX2/SAINT (Bruker, 2004)'
_computing_data_collection 'APEX2 (Bruker, 2004)'
_computing_data_reduction 'SAINT/XPREP (Bruker, 2004; Sheldrick, 2003)'
_computing_molecular_graphics 'XP (Sheldrick, 1998)'
_computing_publication_material 'XCIF (Sheldrick, 2001)'
_computing_structure_refinement 'SHELXL-97 (Sheldrick, 1997)'
_computing_structure_solution 'SHELXS-97 (Sheldrick, 1990)'
_diffrn_ambient_temperature 100(2)
_diffrn_measured_fraction_theta_full 1.000
_diffrn_measured_fraction_theta_max 1.000
_diffrn_measurement_device_type 'CCD Area Detector'
_diffrn_measurement_method 'Phi and Omega Scans'
_diffrn_radiation_monochromator graphite
_diffrn_radiation_source 'fine-focus sealed tube'
_diffrn_radiation_type MoK\a
_diffrn_radiation_wavelength 0.71073
_diffrn_reflns_av_R_equivalents 0.0303
_diffrn_reflns_av_sigmaI/netI 0.0212
_diffrn_reflns_limit_h_max 18
_diffrn_reflns_limit_h_min -18
_diffrn_reflns_limit_k_max 20
_diffrn_reflns_limit_k_min -20
_diffrn_reflns_limit_l_max 20
_diffrn_reflns_limit_l_min -20
_diffrn_reflns_number 101984
_diffrn_reflns_theta_full 25.00
_diffrn_reflns_theta_max 25.00
_diffrn_reflns_theta_min 1.17
_exptl_absorpt_coefficient_mu 2.543
_exptl_absorpt_correction_T_max 0.7462
_exptl_absorpt_correction_T_min 0.6787
_exptl_absorpt_correction_type multi-scan
_exptl_absorpt_process_details SADABS
_exptl_crystal_colour red-purple
_exptl_crystal_density_diffrn 1.768
_exptl_crystal_density_method 'not measured'
_exptl_crystal_description 'square prismatic'
_exptl_crystal_F_000 2448
_exptl_crystal_size_max 0.26
_exptl_crystal_size_mid 0.16
_exptl_crystal_size_min 0.12
_refine_diff_density_max 1.888
_refine_diff_density_min -1.587
_refine_diff_density_rms .110
_refine_ls_extinction_method none
_refine_ls_goodness_of_fit_ref 1.085
_refine_ls_hydrogen_treatment constr
_refine_ls_matrix_type full
_refine_ls_number_parameters 925
_refine_ls_number_reflns 16531
_refine_ls_number_restraints 0
_refine_ls_restrained_S_all 1.085
_refine_ls_R_factor_all 0.0343
_refine_ls_R_factor_gt 0.0262
_refine_ls_shift/su_max 0.002
_refine_ls_shift/su_mean 0.000
_refine_ls_structure_factor_coef Fsqd
_refine_ls_weighting_details 'calc w=1/[\s^2^(Fo^2^)+(0.0355P)^2^+8.8375P] where P=(Fo^2^+2Fc^2^)/3'
_refine_ls_weighting_scheme calc
_refine_ls_wR_factor_gt 0.0664
_refine_ls_wR_factor_ref 0.0739
_reflns_number_gt 14297
_reflns_number_total 16531
_reflns_threshold_expression >2sigma(I)
_cod_data_source_file ic800383c-file002_1.cif
_cod_data_source_block data
_cod_depositor_comments
;
The following automatic conversions were performed:
'_symmetry_cell_setting' value 'Triclinic' changed to 'triclinic'
according to '/home/saulius/struct/CIF-dictionaries/cif_core.dic'
dictionary named 'cif_core.dic' version 2.4.1 from 2010-06-29.

Automatic conversion script
Id: cif_fix_enum 1527 2010-12-29 10:47:43Z saulius 
;
_cod_database_code 4305395

loop_
_symmetry_equiv_pos_as_xyz
'x, y, z'
'-x, -y, -z'

loop_
_atom_site_label
_atom_site_type_symbol
_atom_site_fract_x
_atom_site_fract_y
_atom_site_fract_z
_atom_site_U_iso_or_equiv
_atom_site_adp_type
_atom_site_occupancy
_atom_site_symmetry_multiplicity
_atom_site_calc_flag
_atom_site_refinement_flags
_atom_site_disorder_assembly
_atom_site_disorder_group
Sn1 Sn 0.740231(18) 0.287237(16) 0.133688(16) 0.02675(7) Uani 1 1 d . . .
Sn2 Sn 0.591145(17) 0.301942(16) 0.260255(16) 0.02638(7) Uani 1 1 d . . .
Sn3 Sn 0.781509(17) 0.342835(15) 0.282863(15) 0.02343(7) Uani 1 1 d . . .
Sn4 Sn 0.788630(18) 0.091650(17) 0.206216(17) 0.03030(7) Uani 1 1 d . . .
Sn5 Sn 0.635376(17) 0.128719(16) 0.325249(16) 0.02597(7) Uani 1 1 d . . .
Sn6 Sn 0.820104(17) 0.170070(16) 0.346503(16) 0.02491(7) Uani 1 1 d . . .
Sn7 Sn 0.897804(18) 0.226153(17) 0.188076(18) 0.03325(8) Uani 1 1 d . . .
Sn8 Sn 0.625433(17) 0.163802(16) 0.158418(16) 0.02670(7) Uani 1 1 d . . .
Sn9 Sn 0.664899(18) 0.267345(17) 0.405465(15) 0.02715(7) Uani 1 1 d . . .
C1 C 0.7217(4) 0.3918(3) 0.0588(3) 0.0615(16) Uani 1 1 d . . .
H1 H 0.6677 0.4211 0.0653 0.074 Uiso 1 1 calc R . .
C2 C 0.7845(6) 0.4150(4) 0.0045(4) 0.103(3) Uani 1 1 d . . .
H2A H 0.8388 0.3862 -0.0026 0.123 Uiso 1 1 calc R . .
H2B H 0.7750 0.4604 -0.0272 0.123 Uiso 1 1 calc R . .
K1 K 0.23938(5) 0.93629(5) 0.23089(5) 0.02032(17) Uani 1 1 d . . .
N1 N 0.1600(2) 0.91788(19) 0.08474(18) 0.0231(7) Uani 1 1 d . . .
N2 N 0.3190(2) 0.95147(19) 0.37641(18) 0.0236(7) Uani 1 1 d . . .
O1 O 0.06707(16) 0.98339(15) 0.22890(15) 0.0233(6) Uani 1 1 d . . .
O2 O 0.14652(17) 1.01602(16) 0.35770(16) 0.0276(6) Uani 1 1 d . . .
O3 O 0.28821(17) 1.02779(16) 0.09416(15) 0.0275(6) Uani 1 1 d . . .
O4 O 0.37859(17) 1.02976(15) 0.22265(15) 0.0260(6) Uani 1 1 d . . .
O5 O 0.24416(18) 0.78808(15) 0.16785(15) 0.0265(6) Uani 1 1 d . . .
O6 O 0.29927(18) 0.80100(16) 0.31359(15) 0.0273(6) Uani 1 1 d . . .
C3 C 0.0663(2) 0.9281(2) 0.1073(2) 0.0262(9) Uani 1 1 d . . .
H3A H 0.0465 0.8809 0.1370 0.031 Uiso 1 1 calc R . .
H3B H 0.0384 0.9338 0.0597 0.031 Uiso 1 1 calc R . .
C4 C 0.0371(3) 0.9963(2) 0.1553(2) 0.0282(9) Uani 1 1 d . . .
H4A H 0.0605 1.0435 0.1283 0.034 Uiso 1 1 calc R . .
H4B H -0.0267 1.0036 0.1628 0.034 Uiso 1 1 calc R . .
C5 C 0.0385(3) 1.0464(2) 0.2771(2) 0.0301(9) Uani 1 1 d . . .
H5A H -0.0241 1.0591 0.2770 0.036 Uiso 1 1 calc R . .
H5B H 0.0693 1.0924 0.2565 0.036 Uiso 1 1 calc R . .
C6 C 0.0557(2) 1.0253(3) 0.3578(2) 0.0292(9) Uani 1 1 d . . .
H6A H 0.0302 1.0665 0.3926 0.035 Uiso 1 1 calc R . .
H6B H 0.0293 0.9767 0.3769 0.035 Uiso 1 1 calc R . .
C7 C 0.1681(3) 0.9914(3) 0.4331(2) 0.0306(9) Uani 1 1 d . . .
H7A H 0.1558 0.9368 0.4453 0.037 Uiso 1 1 calc R . .
H7B H 0.1335 1.0232 0.4732 0.037 Uiso 1 1 calc R . .
C8 C 0.2631(3) 1.0008(3) 0.4317(2) 0.0303(9) Uani 1 1 d . . .
H8A H 0.2744 1.0554 0.4177 0.036 Uiso 1 1 calc R . .
H8B H 0.2784 0.9882 0.4844 0.036 Uiso 1 1 calc R . .
C9 C 0.1887(3) 0.9767(2) 0.0236(2) 0.0269(9) Uani 1 1 d . . .
H9A H 0.1509 1.0247 0.0317 0.032 Uiso 1 1 calc R . .
H9B H 0.1820 0.9583 -0.0275 0.032 Uiso 1 1 calc R . .
C10 C 0.2813(3) 0.9947(3) 0.0227(2) 0.0286(9) Uani 1 1 d . . .
H10A H 0.3198 0.9468 0.0168 0.034 Uiso 1 1 calc R . .
H10B H 0.2988 1.0313 -0.0215 0.034 Uiso 1 1 calc R . .
C11 C 0.3658(3) 1.0662(2) 0.0905(2) 0.0297(9) Uani 1 1 d . . .
H11A H 0.3658 1.1104 0.0518 0.036 Uiso 1 1 calc R . .
H11B H 0.4164 1.0303 0.0744 0.036 Uiso 1 1 calc R . .
C12 C 0.3712(3) 1.0941(2) 0.1687(2) 0.0306(9) Uani 1 1 d . . .
H12A H 0.4220 1.1249 0.1658 0.037 Uiso 1 1 calc R . .
H12B H 0.3188 1.1276 0.1861 0.037 Uiso 1 1 calc R . .
C13 C 0.3959(3) 1.0540(2) 0.2953(2) 0.0307(9) Uani 1 1 d . . .
H13A H 0.3490 1.0916 0.3166 0.037 Uiso 1 1 calc R . .
H13B H 0.4508 1.0797 0.2876 0.037 Uiso 1 1 calc R . .
C14 C 0.4020(3) 0.9854(3) 0.3513(2) 0.0304(9) Uani 1 1 d . . .
H14A H 0.4438 0.9455 0.3265 0.037 Uiso 1 1 calc R . .
H14B H 0.4247 1.0010 0.3975 0.037 Uiso 1 1 calc R . .
C15 C 0.1850(3) 0.8410(2) 0.0553(2) 0.0282(9) Uani 1 1 d . . .
H15A H 0.2440 0.8412 0.0262 0.034 Uiso 1 1 calc R . .
H15B H 0.1456 0.8305 0.0185 0.034 Uiso 1 1 calc R . .
C16 C 0.1832(3) 0.7764(2) 0.1174(2) 0.0294(9) Uani 1 1 d . . .
H16A H 0.1246 0.7754 0.1473 0.035 Uiso 1 1 calc R . .
H16B H 0.1979 0.7263 0.0931 0.035 Uiso 1 1 calc R . .
C17 C 0.2521(3) 0.7242(2) 0.2222(2) 0.0316(10) Uani 1 1 d . . .
H17A H 0.2653 0.6759 0.1945 0.038 Uiso 1 1 calc R . .
H17B H 0.1972 0.7200 0.2576 0.038 Uiso 1 1 calc R . .
C18 C 0.3235(3) 0.7361(2) 0.2679(2) 0.0323(10) Uani 1 1 d . . .
H18A H 0.3342 0.6896 0.3019 0.039 Uiso 1 1 calc R . .
H18B H 0.3774 0.7448 0.2322 0.039 Uiso 1 1 calc R . .
C19 C 0.3640(3) 0.8119(2) 0.3603(2) 0.0305(9) Uani 1 1 d . . .
H19A H 0.4174 0.8263 0.3267 0.037 Uiso 1 1 calc R . .
H19B H 0.3774 0.7633 0.3901 0.037 Uiso 1 1 calc R . .
C20 C 0.3325(3) 0.8749(2) 0.4153(2) 0.0303(9) Uani 1 1 d . . .
H20A H 0.2775 0.8611 0.4465 0.036 Uiso 1 1 calc R . .
H20B H 0.3752 0.8776 0.4515 0.036 Uiso 1 1 calc R . .
K2 K 0.18125(5) 0.26857(5) 0.53159(5) 0.02302(18) Uani 1 1 d . . .
N3 N 0.3754(2) 0.2384(2) 0.5249(2) 0.0306(8) Uani 1 1 d . . .
N4 N -0.0164(2) 0.2972(2) 0.5418(2) 0.0348(9) Uani 1 1 d . . .
O7 O 0.28197(19) 0.22762(16) 0.39008(15) 0.0309(7) Uani 1 1 d . . .
O8 O 0.10319(19) 0.27875(17) 0.39533(16) 0.0346(7) Uani 1 1 d . . .
O9 O 0.24915(17) 0.14739(15) 0.62027(16) 0.0281(6) Uani 1 1 d . . .
O10 O 0.06462(18) 0.15907(17) 0.61303(16) 0.0303(6) Uani 1 1 d . . .
O11 O 0.28413(19) 0.38598(17) 0.56576(17) 0.0343(7) Uani 1 1 d . . .
O12 O 0.09982(19) 0.40332(16) 0.59934(18) 0.0351(7) Uani 1 1 d . . .
C21 C 0.4094(3) 0.2052(3) 0.4498(3) 0.0367(11) Uani 1 1 d . . .
H21A H 0.3979 0.1499 0.4531 0.044 Uiso 1 1 calc R . .
H21B H 0.4727 0.2084 0.4401 0.044 Uiso 1 1 calc R . .
C22 C 0.3711(3) 0.2442(3) 0.3829(3) 0.0374(11) Uani 1 1 d . . .
H22A H 0.3757 0.3005 0.3826 0.045 Uiso 1 1 calc R . .
H22B H 0.4029 0.2253 0.3336 0.045 Uiso 1 1 calc R . .
C23 C 0.2438(3) 0.2595(3) 0.3253(2) 0.0384(11) Uani 1 1 d . . .
H23A H 0.2765 0.2395 0.2769 0.046 Uiso 1 1 calc R . .
H23B H 0.2451 0.3163 0.3222 0.046 Uiso 1 1 calc R . .
C24 C 0.1531(3) 0.2381(3) 0.3339(2) 0.0398(11) Uani 1 1 d . . .
H24A H 0.1291 0.2514 0.2849 0.048 Uiso 1 1 calc R . .
H24B H 0.1510 0.1819 0.3455 0.048 Uiso 1 1 calc R . .
C25 C 0.0146(3) 0.2621(3) 0.4040(3) 0.0432(12) Uani 1 1 d . . .
H25A H 0.0087 0.2075 0.4220 0.052 Uiso 1 1 calc R . .
H25B H -0.0071 0.2706 0.3534 0.052 Uiso 1 1 calc R . .
C26 C -0.0372(3) 0.3140(3) 0.4621(3) 0.0457(12) Uani 1 1 d . . .
H26A H -0.0261 0.3683 0.4460 0.055 Uiso 1 1 calc R . .
H26B H -0.0994 0.3082 0.4621 0.055 Uiso 1 1 calc R . .
C27 C 0.3932(3) 0.1844(3) 0.5889(3) 0.0359(10) Uani 1 1 d . . .
H27A H 0.3858 0.2126 0.6372 0.043 Uiso 1 1 calc R . .
H27B H 0.4542 0.1637 0.5789 0.043 Uiso 1 1 calc R . .
C28 C 0.3364(3) 0.1181(3) 0.6012(3) 0.0328(10) Uani 1 1 d . . .
H28A H 0.3429 0.0891 0.5535 0.039 Uiso 1 1 calc R . .
H28B H 0.3533 0.0825 0.6439 0.039 Uiso 1 1 calc R . .
C29 C 0.1930(3) 0.0855(2) 0.6393(3) 0.0326(10) Uani 1 1 d . . .
H29A H 0.2165 0.0481 0.6775 0.039 Uiso 1 1 calc R . .
H29B H 0.1892 0.0581 0.5921 0.039 Uiso 1 1 calc R . .
C30 C 0.1063(3) 0.1177(3) 0.6723(2) 0.0328(10) Uani 1 1 d . . .
H30A H 0.0710 0.0754 0.6959 0.039 Uiso 1 1 calc R . .
H30B H 0.1116 0.1528 0.7136 0.039 Uiso 1 1 calc R . .
C31 C -0.0186(3) 0.1916(3) 0.6434(3) 0.0373(11) Uani 1 1 d . . .
H31A H -0.0133 0.2297 0.6819 0.045 Uiso 1 1 calc R . .
H31B H -0.0543 0.1507 0.6698 0.045 Uiso 1 1 calc R . .
C32 C -0.0606(3) 0.2302(3) 0.5780(3) 0.0401(11) Uani 1 1 d . . .
H32A H -0.0615 0.1924 0.5382 0.048 Uiso 1 1 calc R . .
H32B H -0.1212 0.2470 0.5977 0.048 Uiso 1 1 calc R . .
C33 C 0.4159(3) 0.3111(3) 0.5299(3) 0.0384(11) Uani 1 1 d . . .
H33A H 0.4218 0.3390 0.4783 0.046 Uiso 1 1 calc R . .
H33B H 0.4746 0.2990 0.5438 0.046 Uiso 1 1 calc R . .
C34 C 0.3652(3) 0.3627(3) 0.5887(3) 0.0395(11) Uani 1 1 d . . .
H34A H 0.3570 0.3348 0.6402 0.047 Uiso 1 1 calc R . .
H34B H 0.3971 0.4086 0.5929 0.047 Uiso 1 1 calc R . .
C35 C 0.2388(3) 0.4408(3) 0.6158(3) 0.0417(11) Uani 1 1 d . . .
H35A H 0.2736 0.4857 0.6161 0.050 Uiso 1 1 calc R . .
H35B H 0.2283 0.4177 0.6693 0.050 Uiso 1 1 calc R . .
C36 C 0.1554(3) 0.4664(3) 0.5888(3) 0.0457(12) Uani 1 1 d . . .
H36A H 0.1274 0.5103 0.6187 0.055 Uiso 1 1 calc R . .
H36B H 0.1654 0.4838 0.5333 0.055 Uiso 1 1 calc R . .
C37 C 0.0205(3) 0.4265(3) 0.5716(3) 0.0485(13) Uani 1 1 d . . .
H37A H 0.0313 0.4378 0.5148 0.058 Uiso 1 1 calc R . .
H37B H -0.0053 0.4742 0.5963 0.058 Uiso 1 1 calc R . .
C38 C -0.0417(3) 0.3642(3) 0.5895(3) 0.0458(12) Uani 1 1 d . . .
H38A H -0.0449 0.3471 0.6450 0.055 Uiso 1 1 calc R . .
H38B H -0.0999 0.3857 0.5804 0.055 Uiso 1 1 calc R . .
K3 K 0.32524(5) 0.28540(5) 0.92811(5) 0.02248(18) Uani 1 1 d . . .
N5 N 0.4901(2) 0.3396(2) 0.9720(2) 0.0315(8) Uani 1 1 d . . .
N6 N 0.1588(2) 0.2289(2) 0.88634(19) 0.0294(8) Uani 1 1 d . . .
O17 O 0.3831(2) 0.42388(17) 0.86815(18) 0.0375(7) Uani 1 1 d . . .
O18 O 0.2343(2) 0.37154(16) 0.81681(18) 0.0361(7) Uani 1 1 d . . .
O13 O 0.33155(18) 0.31781(17) 1.08495(16) 0.0314(7) Uani 1 1 d . . .
O14 O 0.17663(18) 0.27890(17) 1.03844(15) 0.0306(7) Uani 1 1 d . . .
O15 O 0.48592(17) 0.19833(16) 0.88819(16) 0.0279(6) Uani 1 1 d . . .
O16 O 0.33133(18) 0.14122(15) 0.86222(15) 0.0264(6) Uani 1 1 d . . .
C54 C 0.2482(4) 0.4509(3) 0.8228(3) 0.0459(13) Uani 1 1 d . . .
H54A H 0.2256 0.4671 0.8757 0.055 Uiso 1 1 calc R . .
H54B H 0.2174 0.4834 0.7854 0.055 Uiso 1 1 calc R . .
C52 C 0.4725(3) 0.4338(3) 0.8611(3) 0.0430(12) Uani 1 1 d . . .
H52A H 0.4841 0.4869 0.8409 0.052 Uiso 1 1 calc R . .
H52B H 0.5052 0.3972 0.8246 0.052 Uiso 1 1 calc R . .
C53 C 0.3427(4) 0.4609(3) 0.8056(3) 0.0441(12) Uani 1 1 d . . .
H53A H 0.3672 0.4375 0.7562 0.053 Uiso 1 1 calc R . .
H53B H 0.3530 0.5165 0.8006 0.053 Uiso 1 1 calc R . .
C55 C 0.1446(3) 0.3606(3) 0.8246(3) 0.0424(12) Uani 1 1 d . . .
H55A H 0.1184 0.3914 0.7831 0.051 Uiso 1 1 calc R . .
H55B H 0.1154 0.3779 0.8754 0.051 Uiso 1 1 calc R . .
C40 C 0.3957(3) 0.3668(3) 1.0971(3) 0.0396(11) Uani 1 1 d . . .
H40A H 0.3974 0.3692 1.1534 0.047 Uiso 1 1 calc R . .
H40B H 0.3815 0.4197 1.0759 0.047 Uiso 1 1 calc R . .
C51 C 0.4997(3) 0.4193(3) 0.9401(3) 0.0396(11) Uani 1 1 d . . .
H51A H 0.5609 0.4307 0.9369 0.047 Uiso 1 1 calc R . .
H51B H 0.4647 0.4551 0.9761 0.047 Uiso 1 1 calc R . .
C43 C 0.1207(3) 0.2206(3) 1.0295(3) 0.0397(11) Uani 1 1 d . . .
H43A H 0.0712 0.2217 1.0718 0.048 Uiso 1 1 calc R . .
H43B H 0.1522 0.1691 1.0316 0.048 Uiso 1 1 calc R . .
C39 C 0.4829(3) 0.3361(3) 1.0572(3) 0.0405(11) Uani 1 1 d . . .
H39A H 0.5281 0.3662 1.0722 0.049 Uiso 1 1 calc R . .
H39B H 0.4940 0.2819 1.0758 0.049 Uiso 1 1 calc R . .
C44 C 0.0892(3) 0.2360(3) 0.9522(3) 0.0393(11) Uani 1 1 d . . .
H44A H 0.0456 0.1993 0.9475 0.047 Uiso 1 1 calc R . .
H44B H 0.0606 0.2887 0.9500 0.047 Uiso 1 1 calc R . .
C56 C 0.1341(3) 0.2758(3) 0.8184(3) 0.0361(10) Uani 1 1 d . . .
H56A H 0.0731 0.2687 0.8138 0.043 Uiso 1 1 calc R . .
H56B H 0.1703 0.2576 0.7708 0.043 Uiso 1 1 calc R . .
C45 C 0.5651(3) 0.2894(3) 0.9399(3) 0.0360(10) Uani 1 1 d . . .
H45A H 0.6128 0.2937 0.9704 0.043 Uiso 1 1 calc R . .
H45B H 0.5848 0.3081 0.8859 0.043 Uiso 1 1 calc R . .
C42 C 0.1870(3) 0.2847(3) 1.1171(2) 0.0342(10) Uani 1 1 d . . .
H42A H 0.2099 0.2344 1.1384 0.041 Uiso 1 1 calc R . .
H42B H 0.1305 0.2988 1.1481 0.041 Uiso 1 1 calc R . .
C41 C 0.2482(3) 0.3449(3) 1.1220(2) 0.0327(10) Uani 1 1 d . . .
H41A H 0.2287 0.3939 1.0957 0.039 Uiso 1 1 calc R . .
H41B H 0.2507 0.3543 1.1769 0.039 Uiso 1 1 calc R . .
C46 C 0.5470(3) 0.2061(3) 0.9401(3) 0.0337(10) Uani 1 1 d . . .
H46A H 0.6012 0.1747 0.9234 0.040 Uiso 1 1 calc R . .
H46B H 0.5235 0.1875 0.9932 0.040 Uiso 1 1 calc R . .
C50 C 0.1778(3) 0.1479(2) 0.8685(2) 0.0312(10) Uani 1 1 d . . .
H50A H 0.1314 0.1318 0.8415 0.037 Uiso 1 1 calc R . .
H50B H 0.1768 0.1163 0.9178 0.037 Uiso 1 1 calc R . .
C48 C 0.4126(3) 0.1153(2) 0.8218(2) 0.0304(9) Uani 1 1 d . . .
H48A H 0.4260 0.1477 0.7734 0.036 Uiso 1 1 calc R . .
H48B H 0.4111 0.0613 0.8077 0.036 Uiso 1 1 calc R . .
C47 C 0.4803(3) 0.1203(2) 0.8728(2) 0.0300(9) Uani 1 1 d . . .
H47A H 0.4654 0.0898 0.9221 0.036 Uiso 1 1 calc R . .
H47B H 0.5368 0.0988 0.8469 0.036 Uiso 1 1 calc R . .
C49 C 0.2626(3) 0.1311(3) 0.8193(2) 0.0304(9) Uani 1 1 d . . .
H49A H 0.2668 0.0774 0.8028 0.036 Uiso 1 1 calc R . .
H49B H 0.2672 0.1662 0.7722 0.036 Uiso 1 1 calc R . .
N1S N 0.2729(3) 0.5439(3) 0.3754(3) 0.0685(14) Uani 1 1 d . . .
C2S C 0.3096(4) 0.5699(3) 0.4310(3) 0.0519(13) Uani 1 1 d . . .
H2S H 0.2758 0.6045 0.4653 0.062 Uiso 1 1 calc R . .
C3S C 0.3930(4) 0.5503(3) 0.4426(4) 0.0604(15) Uani 1 1 d . . .
H3S H 0.4171 0.5708 0.4831 0.072 Uiso 1 1 calc R . .
C4S C 0.4417(4) 0.4978(4) 0.3913(5) 0.073(2) Uani 1 1 d . . .
H4S H 0.4998 0.4811 0.3966 0.087 Uiso 1 1 calc R . .
C5S C 0.4021(4) 0.4720(3) 0.3341(4) 0.0584(15) Uani 1 1 d . . .
H5S H 0.4327 0.4371 0.2984 0.070 Uiso 1 1 calc R . .
C6S C 0.3209(5) 0.4958(4) 0.3285(4) 0.0682(17) Uani 1 1 d . . .
H6S H 0.2954 0.4770 0.2879 0.082 Uiso 1 1 calc R . .
N1T N 0.8774(3) 0.4810(3) 0.7504(3) 0.120(3) Uani 1 1 d G . .
C2T C 0.9165(4) 0.5490(3) 0.7269(3) 0.093(3) Uani 1 1 d G . .
H2T H 0.9060 0.5759 0.6797 0.111 Uiso 1 1 calc R . .
C3T C 0.9709(3) 0.5778(2) 0.7725(4) 0.101(3) Uani 1 1 d G . .
H3T H 0.9976 0.6243 0.7564 0.121 Uiso 1 1 calc R . .
C4T C 0.9862(3) 0.5384(3) 0.8416(4) 0.103(3) Uani 1 1 d G . .
H4T H 1.0234 0.5580 0.8727 0.124 Uiso 1 1 calc R . .
C5T C 0.9472(4) 0.4703(3) 0.8651(3) 0.108(3) Uani 1 1 d G . .
H5T H 0.9577 0.4434 0.9123 0.129 Uiso 1 1 calc R . .
C6T C 0.8927(3) 0.4416(2) 0.8195(4) 0.086(2) Uani 1 1 d G . .
H6T H 0.8660 0.3951 0.8356 0.104 Uiso 1 1 calc R . .

loop_
_atom_site_aniso_label
_atom_site_aniso_U_11
_atom_site_aniso_U_22
_atom_site_aniso_U_33
_atom_site_aniso_U_23
_atom_site_aniso_U_13
_atom_site_aniso_U_12
Sn1 0.03300(15) 0.02501(15) 0.02310(15) 0.00234(11) -0.00694(11) -0.00492(12)
Sn2 0.02556(14) 0.02673(15) 0.02539(15) -0.00115(12) -0.00235(11) 0.00447(11)
Sn3 0.02752(14) 0.01944(14) 0.02369(14) -0.00360(11) -0.00360(11) -0.00194(11)
Sn4 0.02944(15) 0.03346(17) 0.02795(16) -0.01244(13) -0.00515(12) 0.00861(12)
Sn5 0.02665(14) 0.02478(15) 0.02463(15) 0.00054(11) 0.00335(11) -0.00478(11)
Sn6 0.02399(14) 0.02690(15) 0.02360(14) -0.00240(11) -0.00448(11) 0.00241(11)
Sn7 0.02405(14) 0.03146(17) 0.03822(18) 0.00362(13) 0.01007(12) 0.00362(12)
Sn8 0.02720(14) 0.02709(15) 0.02778(15) -0.00321(12) -0.00849(11) -0.00426(11)
Sn9 0.03081(15) 0.03107(16) 0.01748(14) -0.00484(11) 0.00262(11) 0.00213(12)
C1 0.083(4) 0.058(4) 0.046(3) -0.002(3) -0.011(3) -0.013(3)
C2 0.165(8) 0.070(5) 0.060(5) 0.014(4) 0.021(5) -0.012(5)
K1 0.0201(4) 0.0220(4) 0.0182(4) -0.0013(3) 0.0002(3) -0.0023(3)
N1 0.0232(16) 0.0272(18) 0.0183(16) -0.0033(14) -0.0004(13) -0.0017(14)
N2 0.0231(16) 0.0292(19) 0.0184(17) -0.0048(14) -0.0012(13) -0.0005(14)
O1 0.0234(13) 0.0236(14) 0.0226(14) -0.0046(11) -0.0025(11) 0.0018(11)
O2 0.0217(14) 0.0348(16) 0.0258(15) -0.0068(12) -0.0007(11) 0.0002(12)
O3 0.0296(15) 0.0312(16) 0.0213(14) 0.0006(12) 0.0024(11) -0.0109(12)
O4 0.0289(14) 0.0245(15) 0.0250(15) -0.0014(12) -0.0027(12) -0.0061(12)
O5 0.0350(15) 0.0212(14) 0.0242(15) -0.0021(12) -0.0050(12) -0.0043(12)
O6 0.0344(15) 0.0258(15) 0.0211(14) -0.0020(12) -0.0037(12) 0.0021(12)
C3 0.023(2) 0.035(2) 0.021(2) -0.0027(17) -0.0020(16) -0.0058(17)
C4 0.026(2) 0.032(2) 0.026(2) 0.0007(18) -0.0044(17) 0.0003(17)
C5 0.025(2) 0.027(2) 0.039(2) -0.0097(19) -0.0039(18) 0.0053(17)
C6 0.022(2) 0.032(2) 0.033(2) -0.0127(19) -0.0013(17) 0.0047(17)
C7 0.029(2) 0.043(3) 0.019(2) -0.0094(18) 0.0018(16) -0.0001(19)
C8 0.031(2) 0.038(2) 0.024(2) -0.0121(19) -0.0054(17) -0.0004(18)
C9 0.028(2) 0.035(2) 0.018(2) 0.0028(17) -0.0037(16) -0.0043(18)
C10 0.034(2) 0.036(2) 0.0147(19) 0.0039(17) 0.0010(16) -0.0061(19)
C11 0.026(2) 0.027(2) 0.034(2) 0.0093(18) -0.0001(17) -0.0070(17)
C12 0.031(2) 0.023(2) 0.038(2) 0.0031(19) -0.0076(19) -0.0069(18)
C13 0.027(2) 0.033(2) 0.034(2) -0.0081(19) -0.0061(18) -0.0075(18)
C14 0.025(2) 0.041(3) 0.027(2) -0.0077(19) -0.0063(17) -0.0026(18)
C15 0.031(2) 0.031(2) 0.024(2) -0.0103(18) -0.0039(17) -0.0032(18)
C16 0.032(2) 0.026(2) 0.032(2) -0.0086(18) -0.0062(18) -0.0049(18)
C17 0.044(3) 0.022(2) 0.030(2) 0.0006(18) -0.0048(19) -0.0064(19)
C18 0.045(3) 0.021(2) 0.029(2) -0.0016(18) -0.0059(19) 0.0072(19)
C19 0.036(2) 0.031(2) 0.023(2) 0.0012(18) -0.0082(18) 0.0058(18)
C20 0.034(2) 0.037(2) 0.020(2) -0.0023(18) -0.0038(17) -0.0001(19)
K2 0.0265(4) 0.0229(4) 0.0191(4) -0.0017(3) -0.0013(3) -0.0018(3)
N3 0.0248(17) 0.033(2) 0.034(2) -0.0118(16) 0.0026(15) -0.0075(15)
N4 0.0280(19) 0.035(2) 0.040(2) -0.0045(17) -0.0040(16) 0.0046(16)
O7 0.0397(17) 0.0320(16) 0.0201(15) -0.0027(12) 0.0025(12) -0.0084(13)
O8 0.0422(17) 0.0377(18) 0.0261(16) -0.0054(13) -0.0096(13) -0.0036(14)
O9 0.0300(15) 0.0236(15) 0.0309(16) 0.0018(12) -0.0068(12) -0.0011(12)
O10 0.0312(15) 0.0361(17) 0.0218(15) 0.0012(12) 0.0017(12) -0.0038(13)
O11 0.0399(17) 0.0275(16) 0.0357(17) -0.0129(13) 0.0018(13) -0.0080(13)
O12 0.0387(17) 0.0216(15) 0.0438(18) -0.0030(13) -0.0043(14) 0.0029(13)
C21 0.029(2) 0.038(3) 0.041(3) -0.014(2) 0.0089(19) -0.0055(19)
C22 0.043(3) 0.033(3) 0.033(2) -0.010(2) 0.015(2) -0.013(2)
C23 0.059(3) 0.035(3) 0.019(2) -0.0023(19) 0.003(2) -0.002(2)
C24 0.065(3) 0.035(3) 0.021(2) -0.0084(19) -0.012(2) 0.001(2)
C25 0.043(3) 0.055(3) 0.036(3) -0.005(2) -0.019(2) -0.006(2)
C26 0.035(3) 0.051(3) 0.054(3) 0.002(2) -0.023(2) 0.005(2)
C27 0.028(2) 0.041(3) 0.041(3) -0.012(2) -0.0108(19) 0.0025(19)
C28 0.034(2) 0.032(2) 0.033(2) -0.0043(19) -0.0095(19) 0.0070(19)
C29 0.048(3) 0.024(2) 0.029(2) 0.0039(18) -0.014(2) -0.0120(19)
C30 0.043(3) 0.037(3) 0.020(2) 0.0016(18) -0.0054(18) -0.017(2)
C31 0.034(2) 0.041(3) 0.034(2) -0.006(2) 0.0099(19) -0.008(2)
C32 0.020(2) 0.049(3) 0.049(3) -0.008(2) 0.0044(19) -0.004(2)
C33 0.029(2) 0.040(3) 0.048(3) -0.015(2) 0.002(2) -0.012(2)
C34 0.037(3) 0.038(3) 0.046(3) -0.013(2) -0.003(2) -0.013(2)
C35 0.048(3) 0.030(3) 0.046(3) -0.017(2) 0.002(2) -0.007(2)
C36 0.055(3) 0.023(2) 0.058(3) -0.010(2) 0.000(3) 0.000(2)
C37 0.056(3) 0.033(3) 0.054(3) -0.007(2) -0.009(3) 0.016(2)
C38 0.031(2) 0.046(3) 0.059(3) -0.013(3) -0.005(2) 0.013(2)
K3 0.0281(4) 0.0212(4) 0.0177(4) -0.0021(3) -0.0018(3) -0.0012(3)
N5 0.0304(19) 0.036(2) 0.0292(19) -0.0100(16) -0.0038(15) -0.0021(16)
N6 0.0328(19) 0.034(2) 0.0220(18) -0.0012(15) -0.0034(14) -0.0060(15)
O17 0.0497(19) 0.0271(16) 0.0369(18) 0.0049(14) -0.0098(15) -0.0097(14)
O18 0.0493(19) 0.0219(15) 0.0393(18) 0.0019(13) -0.0160(15) -0.0008(13)
O13 0.0307(15) 0.0386(17) 0.0251(15) -0.0121(13) -0.0042(12) 0.0040(13)
O14 0.0338(16) 0.0402(18) 0.0167(14) -0.0026(12) 0.0028(12) -0.0061(13)
O15 0.0284(15) 0.0273(15) 0.0281(15) -0.0052(12) -0.0057(12) 0.0021(12)
O16 0.0343(15) 0.0250(15) 0.0199(14) -0.0060(11) -0.0006(12) -0.0046(12)
C54 0.073(4) 0.025(2) 0.044(3) 0.000(2) -0.028(3) 0.007(2)
C52 0.059(3) 0.030(3) 0.041(3) -0.002(2) 0.000(2) -0.016(2)
C53 0.078(4) 0.021(2) 0.035(3) 0.008(2) -0.017(2) -0.010(2)
C55 0.047(3) 0.042(3) 0.040(3) 0.001(2) -0.017(2) 0.004(2)
C40 0.044(3) 0.050(3) 0.028(2) -0.018(2) -0.007(2) -0.001(2)
C51 0.039(3) 0.038(3) 0.044(3) -0.012(2) -0.005(2) -0.014(2)
C43 0.036(2) 0.053(3) 0.028(2) -0.005(2) 0.0102(19) -0.013(2)
C39 0.040(3) 0.057(3) 0.028(2) -0.013(2) -0.010(2) -0.002(2)
C44 0.027(2) 0.056(3) 0.035(3) -0.012(2) -0.0006(19) -0.008(2)
C56 0.037(2) 0.045(3) 0.028(2) 0.000(2) -0.0123(19) -0.005(2)
C45 0.025(2) 0.049(3) 0.036(3) -0.014(2) -0.0034(18) -0.004(2)
C42 0.038(2) 0.044(3) 0.017(2) -0.0026(19) 0.0036(17) 0.004(2)
C41 0.037(2) 0.039(3) 0.020(2) -0.0079(19) -0.0007(18) 0.009(2)
C46 0.025(2) 0.044(3) 0.031(2) -0.007(2) -0.0041(18) 0.0067(19)
C50 0.037(2) 0.036(2) 0.023(2) -0.0005(18) -0.0044(18) -0.0144(19)
C48 0.038(2) 0.029(2) 0.022(2) -0.0079(18) 0.0037(18) -0.0008(18)
C47 0.035(2) 0.022(2) 0.030(2) -0.0038(18) 0.0018(18) 0.0064(18)
C49 0.040(2) 0.030(2) 0.023(2) -0.0053(18) -0.0054(18) -0.0091(19)
N1S 0.067(3) 0.055(3) 0.085(4) -0.021(3) -0.011(3) 0.001(3)
C2S 0.055(3) 0.043(3) 0.055(3) -0.011(3) 0.006(3) -0.007(3)
C3S 0.067(4) 0.048(3) 0.070(4) 0.000(3) -0.013(3) -0.019(3)
C4S 0.037(3) 0.055(4) 0.118(6) 0.023(4) 0.001(3) -0.005(3)
C5S 0.065(4) 0.038(3) 0.067(4) -0.006(3) 0.013(3) -0.007(3)
C6S 0.081(5) 0.055(4) 0.069(4) -0.017(3) -0.009(3) 0.003(3)
N1T 0.109(6) 0.104(6) 0.137(7) -0.025(5) 0.011(5) 0.010(5)
C2T 0.124(7) 0.057(5) 0.078(5) -0.002(4) 0.036(5) 0.015(4)
C3T 0.056(4) 0.067(5) 0.170(10) -0.036(6) 0.030(5) -0.010(4)
C4T 0.049(4) 0.061(5) 0.198(11) -0.018(6) -0.017(5) 0.014(4)
C5T 0.093(6) 0.086(6) 0.142(8) 0.010(6) -0.027(6) 0.016(5)
C6T 0.083(5) 0.064(5) 0.110(6) 0.017(4) -0.009(5) -0.020(4)

loop_
_atom_type_symbol
_atom_type_description
_atom_type_scat_dispersion_real
_atom_type_scat_dispersion_imag
_atom_type_scat_source
C C .0033 .0016 'International Tables Vol C Tables 4.2.6.8 and 6.1.1.4'
H H .0000 .0000 'International Tables Vol C Tables 4.2.6.8 and 6.1.1.4'
N N .0061 .0033 'International Tables Vol C Tables 4.2.6.8 and 6.1.1.4'
O O .0106 .0060 'International Tables Vol C Tables 4.2.6.8 and 6.1.1.4'
K K .2009 .2494 'International Tables Vol C Tables 4.2.6.8 and 6.1.1.4'
Sn Sn -.6537 1.4246 'International Tables Vol C Tables 4.2.6.8 and 6.1.1.4'

loop_
_geom_angle_atom_site_label_1
_geom_angle_atom_site_label_2
_geom_angle_atom_site_label_3
_geom_angle
_geom_angle_site_symmetry_1
_geom_angle_site_symmetry_3
_geom_angle_publ_flag
C1 Sn1 Sn7 127.15(17) . . ?
C1 Sn1 Sn8 124.72(16) . . ?
Sn7 Sn1 Sn8 106.012(12) . . ?
C1 Sn1 Sn2 103.23(18) . . ?
Sn7 Sn1 Sn2 113.178(12) . . ?
Sn8 Sn1 Sn2 62.601(10) . . ?
C1 Sn1 Sn3 105.46(15) . . ?
Sn7 Sn1 Sn3 61.778(10) . . ?
Sn8 Sn1 Sn3 112.778(12) . . ?
Sn2 Sn1 Sn3 64.892(9) . . ?
Sn9 Sn2 Sn1 105.386(11) . . ?
Sn9 Sn2 Sn8 110.228(11) . . ?
Sn1 Sn2 Sn8 57.223(9) . . ?
Sn9 Sn2 Sn3 56.442(9) . . ?
Sn1 Sn2 Sn3 57.989(9) . . ?
Sn8 Sn2 Sn3 103.270(10) . . ?
Sn9 Sn2 Sn5 57.448(9) . . ?
Sn1 Sn2 Sn5 90.696(10) . . ?
Sn8 Sn2 Sn5 56.322(9) . . ?
Sn3 Sn2 Sn5 88.923(9) . . ?
Sn9 Sn3 Sn1 105.236(11) . . ?
Sn9 Sn3 Sn7 111.391(12) . . ?
Sn1 Sn3 Sn7 56.989(10) . . ?
Sn9 Sn3 Sn6 57.557(9) . . ?
Sn1 Sn3 Sn6 90.938(10) . . ?
Sn7 Sn3 Sn6 57.516(9) . . ?
Sn9 Sn3 Sn2 57.138(9) . . ?
Sn1 Sn3 Sn2 57.119(9) . . ?
Sn7 Sn3 Sn2 103.223(11) . . ?
Sn6 Sn3 Sn2 89.476(9) . . ?
Sn8 Sn4 Sn7 101.299(12) . . ?
Sn8 Sn4 Sn5 59.493(9) . . ?
Sn7 Sn4 Sn5 107.566(12) . . ?
Sn8 Sn4 Sn6 107.508(11) . . ?
Sn7 Sn4 Sn6 59.912(10) . . ?
Sn5 Sn4 Sn6 62.804(9) . . ?
Sn8 Sn5 Sn9 112.099(12) . . ?
Sn8 Sn5 Sn4 59.789(9) . . ?
Sn9 Sn5 Sn4 109.254(11) . . ?
Sn8 Sn5 Sn6 104.563(11) . . ?
Sn9 Sn5 Sn6 57.801(9) . . ?
Sn4 Sn5 Sn6 58.655(9) . . ?
Sn8 Sn5 Sn2 59.043(9) . . ?
Sn9 Sn5 Sn2 56.728(9) . . ?
Sn4 Sn5 Sn2 97.078(11) . . ?
Sn6 Sn5 Sn2 90.525(10) . . ?
Sn9 Sn6 Sn7 111.649(12) . . ?
Sn9 Sn6 Sn4 109.731(11) . . ?
Sn7 Sn6 Sn4 59.849(10) . . ?
Sn9 Sn6 Sn5 58.463(9) . . ?
Sn7 Sn6 Sn5 104.283(11) . . ?
Sn4 Sn6 Sn5 58.541(9) . . ?
Sn9 Sn6 Sn3 56.767(9) . . ?
Sn7 Sn6 Sn3 58.582(9) . . ?
Sn4 Sn6 Sn3 97.395(11) . . ?
Sn5 Sn6 Sn3 91.076(10) . . ?
Sn1 Sn7 Sn4 76.154(11) . . ?
Sn1 Sn7 Sn6 97.591(11) . . ?
Sn4 Sn7 Sn6 60.240(10) . . ?
Sn1 Sn7 Sn3 61.232(9) . . ?
Sn4 Sn7 Sn3 101.200(11) . . ?
Sn6 Sn7 Sn3 63.902(9) . . ?
Sn1 Sn8 Sn5 97.870(11) . . ?
Sn1 Sn8 Sn4 76.317(10) . . ?
Sn5 Sn8 Sn4 60.717(9) . . ?
Sn1 Sn8 Sn2 60.177(10) . . ?
Sn5 Sn8 Sn2 64.635(9) . . ?
Sn4 Sn8 Sn2 101.349(11) . . ?
Sn3 Sn9 Sn2 66.420(10) . . ?
Sn3 Sn9 Sn6 65.676(9) . . ?
Sn2 Sn9 Sn6 99.636(11) . . ?
Sn3 Sn9 Sn5 99.661(11) . . ?
Sn2 Sn9 Sn5 65.823(10) . . ?
Sn6 Sn9 Sn5 63.735(10) . . ?
C2 C1 Sn1 121.5(6) . . ?
C2 C1 H1 119.2 . . ?
Sn1 C1 H1 119.2 . . ?
C1 C2 H2A 120.0 . . ?
C1 C2 H2B 120.0 . . ?
H2A C2 H2B 120.0 . . ?
O1 K1 O4 127.62(8) . . ?
O1 K1 O3 91.24(8) . . ?
O4 K1 O3 60.18(8) . . ?
O1 K1 O2 60.68(8) . . ?
O4 K1 O2 91.64(8) . . ?
O3 K1 O2 115.92(9) . . ?
O1 K1 O6 124.30(8) . . ?
O4 K1 O6 102.01(8) . . ?
O3 K1 O6 139.87(8) . . ?
O2 K1 O6 99.09(8) . . ?
O1 K1 O5 99.66(8) . . ?
O4 K1 O5 126.41(8) . . ?
O3 K1 O5 100.33(8) . . ?
O2 K1 O5 137.79(8) . . ?
O6 K1 O5 59.42(8) . . ?
O1 K1 N2 119.39(8) . . ?
O4 K1 N2 61.47(8) . . ?
O3 K1 N2 121.20(9) . . ?
O2 K1 N2 59.21(8) . . ?
O6 K1 N2 60.46(8) . . ?
O5 K1 N2 119.45(9) . . ?
O1 K1 N1 61.10(8) . . ?
O4 K1 N1 119.08(8) . . ?
O3 K1 N1 59.46(8) . . ?
O2 K1 N1 121.40(8) . . ?
O6 K1 N1 118.51(9) . . ?
O5 K1 N1 59.52(8) . . ?
N2 K1 N1 178.97(9) . . ?
C3 N1 C15 110.6(3) . . ?
C3 N1 C9 110.2(3) . . ?
C15 N1 C9 108.9(3) . . ?
C3 N1 K1 106.1(2) . . ?
C15 N1 K1 110.3(2) . . ?
C9 N1 K1 110.7(2) . . ?
C14 N2 C20 110.6(3) . . ?
C14 N2 C8 110.4(3) . . ?
C20 N2 C8 108.0(3) . . ?
C14 N2 K1 106.4(2) . . ?
C20 N2 K1 109.7(2) . . ?
C8 N2 K1 111.8(2) . . ?
C5 O1 C4 110.7(3) . . ?
C5 O1 K1 112.7(2) . . ?
C4 O1 K1 118.1(2) . . ?
C6 O2 C7 111.8(3) . . ?
C6 O2 K1 114.7(2) . . ?
C7 O2 K1 116.1(2) . . ?
C11 O3 C10 112.3(3) . . ?
C11 O3 K1 116.6(2) . . ?
C10 O3 K1 116.1(2) . . ?
C12 O4 C13 110.7(3) . . ?
C12 O4 K1 111.7(2) . . ?
C13 O4 K1 115.6(2) . . ?
C17 O5 C16 111.5(3) . . ?
C17 O5 K1 114.9(2) . . ?
C16 O5 K1 118.2(2) . . ?
C18 O6 C19 110.5(3) . . ?
C18 O6 K1 114.9(2) . . ?
C19 O6 K1 115.1(2) . . ?
N1 C3 C4 114.1(3) . . ?
N1 C3 H3A 108.7 . . ?
C4 C3 H3A 108.7 . . ?
N1 C3 H3B 108.7 . . ?
C4 C3 H3B 108.7 . . ?
H3A C3 H3B 107.6 . . ?
O1 C4 C3 109.1(3) . . ?
O1 C4 H4A 109.9 . . ?
C3 C4 H4A 109.9 . . ?
O1 C4 H4B 109.9 . . ?
C3 C4 H4B 109.9 . . ?
H4A C4 H4B 108.3 . . ?
O1 C5 C6 109.7(3) . . ?
O1 C5 H5A 109.7 . . ?
C6 C5 H5A 109.7 . . ?
O1 C5 H5B 109.7 . . ?
C6 C5 H5B 109.7 . . ?
H5A C5 H5B 108.2 . . ?
O2 C6 C5 108.6(3) . . ?
O2 C6 H6A 110.0 . . ?
C5 C6 H6A 110.0 . . ?
O2 C6 H6B 110.0 . . ?
C5 C6 H6B 110.0 . . ?
H6A C6 H6B 108.4 . . ?
O2 C7 C8 107.7(3) . . ?
O2 C7 H7A 110.2 . . ?
C8 C7 H7A 110.2 . . ?
O2 C7 H7B 110.2 . . ?
C8 C7 H7B 110.2 . . ?
H7A C7 H7B 108.5 . . ?
N2 C8 C7 113.2(3) . . ?
N2 C8 H8A 108.9 . . ?
C7 C8 H8A 108.9 . . ?
N2 C8 H8B 108.9 . . ?
C7 C8 H8B 108.9 . . ?
H8A C8 H8B 107.8 . . ?
N1 C9 C10 113.1(3) . . ?
N1 C9 H9A 109.0 . . ?
C10 C9 H9A 109.0 . . ?
N1 C9 H9B 109.0 . . ?
C10 C9 H9B 109.0 . . ?
H9A C9 H9B 107.8 . . ?
O3 C10 C9 108.3(3) . . ?
O3 C10 H10A 110.0 . . ?
C9 C10 H10A 110.0 . . ?
O3 C10 H10B 110.0 . . ?
C9 C10 H10B 110.0 . . ?
H10A C10 H10B 108.4 . . ?
O3 C11 C12 109.0(3) . . ?
O3 C11 H11A 109.9 . . ?
C12 C11 H11A 109.9 . . ?
O3 C11 H11B 109.9 . . ?
C12 C11 H11B 109.9 . . ?
H11A C11 H11B 108.3 . . ?
O4 C12 C11 109.5(3) . . ?
O4 C12 H12A 109.8 . . ?
C11 C12 H12A 109.8 . . ?
O4 C12 H12B 109.8 . . ?
C11 C12 H12B 109.8 . . ?
H12A C12 H12B 108.2 . . ?
O4 C13 C14 109.6(3) . . ?
O4 C13 H13A 109.8 . . ?
C14 C13 H13A 109.8 . . ?
O4 C13 H13B 109.8 . . ?
C14 C13 H13B 109.8 . . ?
H13A C13 H13B 108.2 . . ?
N2 C14 C13 113.5(3) . . ?
N2 C14 H14A 108.9 . . ?
C13 C14 H14A 108.9 . . ?
N2 C14 H14B 108.9 . . ?
C13 C14 H14B 108.9 . . ?
H14A C14 H14B 107.7 . . ?
N1 C15 C16 114.5(3) . . ?
N1 C15 H15A 108.6 . . ?
C16 C15 H15A 108.6 . . ?
N1 C15 H15B 108.6 . . ?
C16 C15 H15B 108.6 . . ?
H15A C15 H15B 107.6 . . ?
O5 C16 C15 109.2(3) . . ?
O5 C16 H16A 109.8 . . ?
C15 C16 H16A 109.8 . . ?
O5 C16 H16B 109.8 . . ?
C15 C16 H16B 109.8 . . ?
H16A C16 H16B 108.3 . . ?
O5 C17 C18 108.9(3) . . ?
O5 C17 H17A 109.9 . . ?
C18 C17 H17A 109.9 . . ?
O5 C17 H17B 109.9 . . ?
C18 C17 H17B 109.9 . . ?
H17A C17 H17B 108.3 . . ?
O6 C18 C17 109.0(3) . . ?
O6 C18 H18A 109.9 . . ?
C17 C18 H18A 109.9 . . ?
O6 C18 H18B 109.9 . . ?
C17 C18 H18B 109.9 . . ?
H18A C18 H18B 108.3 . . ?
O6 C19 C20 109.8(3) . . ?
O6 C19 H19A 109.7 . . ?
C20 C19 H19A 109.7 . . ?
O6 C19 H19B 109.7 . . ?
C20 C19 H19B 109.7 . . ?
H19A C19 H19B 108.2 . . ?
N2 C20 C19 113.9(3) . . ?
N2 C20 H20A 108.8 . . ?
C19 C20 H20A 108.8 . . ?
N2 C20 H20B 108.8 . . ?
C19 C20 H20B 108.8 . . ?
H20A C20 H20B 107.7 . . ?
O9 K2 O8 134.13(9) . . ?
O9 K2 O12 121.60(9) . . ?
O8 K2 O12 98.61(9) . . ?
O9 K2 O7 95.28(9) . . ?
O8 K2 O7 60.97(9) . . ?
O12 K2 O7 137.95(9) . . ?
O9 K2 O11 98.67(9) . . ?
O8 K2 O11 121.44(9) . . ?
O12 K2 O11 60.59(9) . . ?
O7 K2 O11 97.18(9) . . ?
O9 K2 O10 61.53(8) . . ?
O8 K2 O10 94.31(9) . . ?
O12 K2 O10 97.86(9) . . ?
O7 K2 O10 118.68(8) . . ?
O11 K2 O10 139.18(9) . . ?
O9 K2 N3 59.70(9) . . ?
O8 K2 N3 121.06(10) . . ?
O12 K2 N3 118.87(9) . . ?
O7 K2 N3 60.76(9) . . ?
O11 K2 N3 59.30(9) . . ?
O10 K2 N3 120.66(9) . . ?
O9 K2 N4 119.13(9) . . ?
O8 K2 N4 59.99(9) . . ?
O12 K2 N4 61.16(9) . . ?
O7 K2 N4 120.16(10) . . ?
O11 K2 N4 120.96(10) . . ?
O10 K2 N4 58.25(9) . . ?
N3 K2 N4 178.75(10) . . ?
C27 N3 C33 110.2(3) . . ?
C27 N3 C21 110.4(3) . . ?
C33 N3 C21 109.0(3) . . ?
C27 N3 K2 108.9(2) . . ?
C33 N3 K2 110.4(2) . . ?
C21 N3 K2 107.8(2) . . ?
C32 N4 C38 109.7(4) . . ?
C32 N4 C26 110.2(4) . . ?
C38 N4 C26 110.8(4) . . ?
C32 N4 K2 111.5(2) . . ?
C38 N4 K2 106.7(3) . . ?
C26 N4 K2 108.0(3) . . ?
C23 O7 C22 111.2(3) . . ?
C23 O7 K2 111.5(2) . . ?
C22 O7 K2 114.7(2) . . ?
C24 O8 C25 111.2(3) . . ?
C24 O8 K2 112.9(2) . . ?
C25 O8 K2 116.7(2) . . ?
C28 O9 C29 110.9(3) . . ?
C28 O9 K2 120.5(2) . . ?
C29 O9 K2 113.8(2) . . ?
C31 O10 C30 111.4(3) . . ?
C31 O10 K2 115.1(2) . . ?
C30 O10 K2 108.5(2) . . ?
C34 O11 C35 110.6(3) . . ?
C34 O11 K2 117.7(2) . . ?
C35 O11 K2 113.8(2) . . ?
C37 O12 C36 110.1(3) . . ?
C37 O12 K2 112.3(3) . . ?
C36 O12 K2 112.2(3) . . ?
N3 C21 C22 113.7(4) . . ?
N3 C21 H21A 108.8 . . ?
C22 C21 H21A 108.8 . . ?
N3 C21 H21B 108.8 . . ?
C22 C21 H21B 108.8 . . ?
H21A C21 H21B 107.7 . . ?
O7 C22 C21 108.8(3) . . ?
O7 C22 H22A 109.9 . . ?
C21 C22 H22A 109.9 . . ?
O7 C22 H22B 109.9 . . ?
C21 C22 H22B 109.9 . . ?
H22A C22 H22B 108.3 . . ?
O7 C23 C24 109.1(4) . . ?
O7 C23 H23A 109.9 . . ?
C24 C23 H23A 109.9 . . ?
O7 C23 H23B 109.9 . . ?
C24 C23 H23B 109.9 . . ?
H23A C23 H23B 108.3 . . ?
O8 C24 C23 109.2(4) . . ?
O8 C24 H24A 109.8 . . ?
C23 C24 H24A 109.8 . . ?
O8 C24 H24B 109.8 . . ?
C23 C24 H24B 109.8 . . ?
H24A C24 H24B 108.3 . . ?
O8 C25 C26 109.1(4) . . ?
O8 C25 H25A 109.9 . . ?
C26 C25 H25A 109.9 . . ?
O8 C25 H25B 109.9 . . ?
C26 C25 H25B 109.9 . . ?
H25A C25 H25B 108.3 . . ?
N4 C26 C25 112.9(4) . . ?
N4 C26 H26A 109.0 . . ?
C25 C26 H26A 109.0 . . ?
N4 C26 H26B 109.0 . . ?
C25 C26 H26B 109.0 . . ?
H26A C26 H26B 107.8 . . ?
N3 C27 C28 113.9(3) . . ?
N3 C27 H27A 108.8 . . ?
C28 C27 H27A 108.8 . . ?
N3 C27 H27B 108.8 . . ?
C28 C27 H27B 108.8 . . ?
H27A C27 H27B 107.7 . . ?
O9 C28 C27 108.9(3) . . ?
O9 C28 H28A 109.9 . . ?
C27 C28 H28A 109.9 . . ?
O9 C28 H28B 109.9 . . ?
C27 C28 H28B 109.9 . . ?
H28A C28 H28B 108.3 . . ?
O9 C29 C30 109.1(3) . . ?
O9 C29 H29A 109.9 . . ?
C30 C29 H29A 109.9 . . ?
O9 C29 H29B 109.9 . . ?
C30 C29 H29B 109.9 . . ?
H29A C29 H29B 108.3 . . ?
O10 C30 C29 110.2(3) . . ?
O10 C30 H30A 109.6 . . ?
C29 C30 H30A 109.6 . . ?
O10 C30 H30B 109.6 . . ?
C29 C30 H30B 109.6 . . ?
H30A C30 H30B 108.1 . . ?
O10 C31 C32 108.7(3) . . ?
O10 C31 H31A 109.9 . . ?
C32 C31 H31A 109.9 . . ?
O10 C31 H31B 109.9 . . ?
C32 C31 H31B 109.9 . . ?
H31A C31 H31B 108.3 . . ?
N4 C32 C31 112.8(4) . . ?
N4 C32 H32A 109.0 . . ?
C31 C32 H32A 109.0 . . ?
N4 C32 H32B 109.0 . . ?
C31 C32 H32B 109.0 . . ?
H32A C32 H32B 107.8 . . ?
N3 C33 C34 112.8(4) . . ?
N3 C33 H33A 109.0 . . ?
C34 C33 H33A 109.0 . . ?
N3 C33 H33B 109.0 . . ?
C34 C33 H33B 109.0 . . ?
H33A C33 H33B 107.8 . . ?
O11 C34 C33 109.5(4) . . ?
O11 C34 H34A 109.8 . . ?
C33 C34 H34A 109.8 . . ?
O11 C34 H34B 109.8 . . ?
C33 C34 H34B 109.8 . . ?
H34A C34 H34B 108.2 . . ?
O11 C35 C36 109.5(4) . . ?
O11 C35 H35A 109.8 . . ?
C36 C35 H35A 109.8 . . ?
O11 C35 H35B 109.8 . . ?
C36 C35 H35B 109.8 . . ?
H35A C35 H35B 108.2 . . ?
O12 C36 C35 109.5(4) . . ?
O12 C36 H36A 109.8 . . ?
C35 C36 H36A 109.8 . . ?
O12 C36 H36B 109.8 . . ?
C35 C36 H36B 109.8 . . ?
H36A C36 H36B 108.2 . . ?
O12 C37 C38 110.8(4) . . ?
O12 C37 H37A 109.5 . . ?
C38 C37 H37A 109.5 . . ?
O12 C37 H37B 109.5 . . ?
C38 C37 H37B 109.5 . . ?
H37A C37 H37B 108.1 . . ?
N4 C38 C37 112.5(4) . . ?
N4 C38 H38A 109.1 . . ?
C37 C38 H38A 109.1 . . ?
N4 C38 H38B 109.1 . . ?
C37 C38 H38B 109.1 . . ?
H38A C38 H38B 107.8 . . ?
O17 K3 O14 120.98(10) . . ?
O17 K3 O16 131.53(9) . . ?
O14 K3 O16 101.39(8) . . ?
O17 K3 O13 94.50(9) . . ?
O14 K3 O13 59.88(8) . . ?
O16 K3 O13 128.87(9) . . ?
O17 K3 O18 61.38(9) . . ?
O14 K3 O18 92.76(9) . . ?
O16 K3 O18 96.81(8) . . ?
O13 K3 O18 128.58(9) . . ?
O17 K3 O15 95.45(9) . . ?
O14 K3 O15 138.82(9) . . ?
O16 K3 O15 59.22(8) . . ?
O13 K3 O15 102.07(8) . . ?
O18 K3 O15 123.45(9) . . ?
O17 K3 N5 59.97(10) . . ?
O14 K3 N5 120.23(9) . . ?
O16 K3 N5 118.93(9) . . ?
O13 K3 N5 60.54(9) . . ?
O18 K3 N5 121.22(10) . . ?
O15 K3 N5 60.02(9) . . ?
O17 K3 N6 120.94(10) . . ?
O14 K3 N6 59.11(9) . . ?
O16 K3 N6 60.87(9) . . ?
O13 K3 N6 118.74(9) . . ?
O18 K3 N6 59.71(9) . . ?
O15 K3 N6 119.88(9) . . ?
N5 K3 N6 179.02(10) . . ?
C39 N5 C51 110.7(4) . . ?
C39 N5 C45 109.6(3) . . ?
C51 N5 C45 109.6(3) . . ?
C39 N5 K3 108.3(3) . . ?
C51 N5 K3 108.4(2) . . ?
C45 N5 K3 110.1(2) . . ?
C50 N6 C44 110.1(3) . . ?
C50 N6 C56 111.1(3) . . ?
C44 N6 C56 109.9(3) . . ?
C50 N6 K3 106.6(2) . . ?
C44 N6 K3 110.2(2) . . ?
C56 N6 K3 108.8(2) . . ?
C52 O17 C53 113.5(4) . . ?
C52 O17 K3 118.5(3) . . ?
C53 O17 K3 117.0(2) . . ?
C55 O18 C54 110.8(4) . . ?
C55 O18 K3 115.1(2) . . ?
C54 O18 K3 106.8(2) . . ?
C40 O13 C41 111.2(3) . . ?
C40 O13 K3 116.1(2) . . ?
C41 O13 K3 110.7(2) . . ?
C42 O14 C43 111.9(3) . . ?
C42 O14 K3 117.1(2) . . ?
C43 O14 K3 115.9(2) . . ?
C47 O15 C46 111.7(3) . . ?
C47 O15 K3 115.8(2) . . ?
C46 O15 K3 113.6(2) . . ?
C48 O16 C49 111.6(3) . . ?
C48 O16 K3 115.6(2) . . ?
C49 O16 K3 115.4(2) . . ?
O18 C54 C53 108.9(4) . . ?
O18 C54 H54A 109.9 . . ?
C53 C54 H54A 109.9 . . ?
O18 C54 H54B 109.9 . . ?
C53 C54 H54B 109.9 . . ?
H54A C54 H54B 108.3 . . ?
O17 C52 C51 108.0(4) . . ?
O17 C52 H52A 110.1 . . ?
C51 C52 H52A 110.1 . . ?
O17 C52 H52B 110.1 . . ?
C51 C52 H52B 110.1 . . ?
H52A C52 H52B 108.4 . . ?
O17 C53 C54 108.2(4) . . ?
O17 C53 H53A 110.1 . . ?
C54 C53 H53A 110.1 . . ?
O17 C53 H53B 110.1 . . ?
C54 C53 H53B 110.1 . . ?
H53A C53 H53B 108.4 . . ?
O18 C55 C56 108.4(4) . . ?
O18 C55 H55A 110.0 . . ?
C56 C55 H55A 110.0 . . ?
O18 C55 H55B 110.0 . . ?
C56 C55 H55B 110.0 . . ?
H55A C55 H55B 108.4 . . ?
O13 C40 C39 109.6(4) . . ?
O13 C40 H40A 109.8 . . ?
C39 C40 H40A 109.8 . . ?
O13 C40 H40B 109.8 . . ?
C39 C40 H40B 109.8 . . ?
H40A C40 H40B 108.2 . . ?
N5 C51 C52 113.6(4) . . ?
N5 C51 H51A 108.9 . . ?
C52 C51 H51A 108.9 . . ?
N5 C51 H51B 108.9 . . ?
C52 C51 H51B 108.9 . . ?
H51A C51 H51B 107.7 . . ?
O14 C43 C44 108.1(4) . . ?
O14 C43 H43A 110.1 . . ?
C44 C43 H43A 110.1 . . ?
O14 C43 H43B 110.1 . . ?
C44 C43 H43B 110.1 . . ?
H43A C43 H43B 108.4 . . ?
N5 C39 C40 113.7(4) . . ?
N5 C39 H39A 108.8 . . ?
C40 C39 H39A 108.8 . . ?
N5 C39 H39B 108.8 . . ?
C40 C39 H39B 108.8 . . ?
H39A C39 H39B 107.7 . . ?
N6 C44 C43 112.9(4) . . ?
N6 C44 H44A 109.0 . . ?
C43 C44 H44A 109.0 . . ?
N6 C44 H44B 109.0 . . ?
C43 C44 H44B 109.0 . . ?
H44A C44 H44B 107.8 . . ?
N6 C56 C55 112.0(4) . . ?
N6 C56 H56A 109.2 . . ?
C55 C56 H56A 109.2 . . ?
N6 C56 H56B 109.2 . . ?
C55 C56 H56B 109.2 . . ?
H56A C56 H56B 107.9 . . ?
N5 C45 C46 113.8(4) . . ?
N5 C45 H45A 108.8 . . ?
C46 C45 H45A 108.8 . . ?
N5 C45 H45B 108.8 . . ?
C46 C45 H45B 108.8 . . ?
H45A C45 H45B 107.7 . . ?
O14 C42 C41 109.0(3) . . ?
O14 C42 H42A 109.9 . . ?
C41 C42 H42A 109.9 . . ?
O14 C42 H42B 109.9 . . ?
C41 C42 H42B 109.9 . . ?
H42A C42 H42B 108.3 . . ?
O13 C41 C42 108.0(3) . . ?
O13 C41 H41A 110.1 . . ?
C42 C41 H41A 110.1 . . ?
O13 C41 H41B 110.1 . . ?
C42 C41 H41B 110.1 . . ?
H41A C41 H41B 108.4 . . ?
O15 C46 C45 109.1(3) . . ?
O15 C46 H46A 109.9 . . ?
C45 C46 H46A 109.9 . . ?
O15 C46 H46B 109.9 . . ?
C45 C46 H46B 109.9 . . ?
H46A C46 H46B 108.3 . . ?
N6 C50 C49 114.5(3) . . ?
N6 C50 H50A 108.6 . . ?
C49 C50 H50A 108.6 . . ?
N6 C50 H50B 108.6 . . ?
C49 C50 H50B 108.6 . . ?
H50A C50 H50B 107.6 . . ?
O16 C48 C47 108.8(3) . . ?
O16 C48 H48A 109.9 . . ?
C47 C48 H48A 109.9 . . ?
O16 C48 H48B 109.9 . . ?
C47 C48 H48B 109.9 . . ?
H48A C48 H48B 108.3 . . ?
O15 C47 C48 109.4(3) . . ?
O15 C47 H47A 109.8 . . ?
C48 C47 H47A 109.8 . . ?
O15 C47 H47B 109.8 . . ?
C48 C47 H47B 109.8 . . ?
H47A C47 H47B 108.2 . . ?
O16 C49 C50 109.8(3) . . ?
O16 C49 H49A 109.7 . . ?
C50 C49 H49A 109.7 . . ?
O16 C49 H49B 109.7 . . ?
C50 C49 H49B 109.7 . . ?
H49A C49 H49B 108.2 . . ?
C2S N1S C6S 116.9(6) . . ?
N1S C2S C3S 124.3(6) . . ?
N1S C2S H2S 117.9 . . ?
C3S C2S H2S 117.9 . . ?
C2S C3S C4S 116.8(6) . . ?
C2S C3S H3S 121.6 . . ?
C4S C3S H3S 121.6 . . ?
C5S C4S C3S 117.6(6) . . ?
C5S C4S H4S 121.2 . . ?
C3S C4S H4S 121.2 . . ?
C6S C5S C4S 119.9(6) . . ?
C6S C5S H5S 120.1 . . ?
C4S C5S H5S 120.1 . . ?
N1S C6S C5S 124.6(6) . . ?
N1S C6S H6S 117.7 . . ?
C5S C6S H6S 117.7 . . ?
C2T N1T C6T 120.0 . . ?
C3T C2T N1T 120.0 . . ?
C3T C2T H2T 120.0 . . ?
N1T C2T H2T 120.0 . . ?
C2T C3T C4T 120.0 . . ?
C2T C3T H3T 120.0 . . ?
C4T C3T H3T 120.0 . . ?
C5T C4T C3T 120.0 . . ?
C5T C4T H4T 120.0 . . ?
C3T C4T H4T 120.0 . . ?
C6T C5T C4T 120.0 . . ?
C6T C5T H5T 120.0 . . ?
C4T C5T H5T 120.0 . . ?
C5T C6T N1T 120.0 . . ?
C5T C6T H6T 120.0 . . ?
N1T C6T H6T 120.0 . . ?

loop_
_geom_bond_atom_site_label_1
_geom_bond_atom_site_label_2
_geom_bond_distance
_geom_bond_site_symmetry_2
_geom_bond_publ_flag
Sn1 C1 2.197(6) . ?
Sn1 Sn7 2.8780(4) . ?
Sn1 Sn8 2.8875(4) . ?
Sn1 Sn2 2.9795(4) . ?
Sn1 Sn3 3.0084(4) . ?
Sn2 Sn9 2.9444(4) . ?
Sn2 Sn8 3.0491(4) . ?
Sn2 Sn3 3.2127(4) . ?
Sn2 Sn5 3.2128(4) . ?
Sn3 Sn9 2.9211(4) . ?
Sn3 Sn7 3.0240(4) . ?
Sn3 Sn6 3.1823(4) . ?
Sn4 Sn8 2.9678(4) . ?
Sn4 Sn7 2.9872(4) . ?
Sn4 Sn5 2.9954(4) . ?
Sn4 Sn6 2.9990(4) . ?
Sn5 Sn8 2.9588(4) . ?
Sn5 Sn9 2.9685(4) . ?
Sn5 Sn6 3.1233(4) . ?
Sn6 Sn9 2.9472(4) . ?
Sn6 Sn7 2.9891(4) . ?
C1 C2 1.332(9) . ?
C1 H1 0.9500 . ?
C2 H2A 0.9500 . ?
C2 H2B 0.9500 . ?
K1 O1 2.767(3) . ?
K1 O4 2.811(3) . ?
K1 O3 2.826(3) . ?
K1 O2 2.841(3) . ?
K1 O6 2.849(3) . ?
K1 O5 2.862(3) . ?
K1 N2 3.024(3) . ?
K1 N1 3.043(3) . ?
N1 C3 1.465(5) . ?
N1 C15 1.468(5) . ?
N1 C9 1.478(5) . ?
N2 C14 1.471(5) . ?
N2 C20 1.472(5) . ?
N2 C8 1.474(5) . ?
O1 C5 1.428(5) . ?
O1 C4 1.429(5) . ?
O2 C6 1.421(5) . ?
O2 C7 1.436(5) . ?
O3 C11 1.428(5) . ?
O3 C10 1.429(5) . ?
O4 C12 1.426(5) . ?
O4 C13 1.431(5) . ?
O5 C17 1.424(5) . ?
O5 C16 1.426(5) . ?
O6 C18 1.420(5) . ?
O6 C19 1.423(5) . ?
C3 C4 1.501(6) . ?
C3 H3A 0.9900 . ?
C3 H3B 0.9900 . ?
C4 H4A 0.9900 . ?
C4 H4B 0.9900 . ?
C5 C6 1.490(6) . ?
C5 H5A 0.9900 . ?
C5 H5B 0.9900 . ?
C6 H6A 0.9900 . ?
C6 H6B 0.9900 . ?
C7 C8 1.510(6) . ?
C7 H7A 0.9900 . ?
C7 H7B 0.9900 . ?
C8 H8A 0.9900 . ?
C8 H8B 0.9900 . ?
C9 C10 1.510(5) . ?
C9 H9A 0.9900 . ?
C9 H9B 0.9900 . ?
C10 H10A 0.9900 . ?
C10 H10B 0.9900 . ?
C11 C12 1.493(6) . ?
C11 H11A 0.9900 . ?
C11 H11B 0.9900 . ?
C12 H12A 0.9900 . ?
C12 H12B 0.9900 . ?
C13 C14 1.501(6) . ?
C13 H13A 0.9900 . ?
C13 H13B 0.9900 . ?
C14 H14A 0.9900 . ?
C14 H14B 0.9900 . ?
C15 C16 1.509(6) . ?
C15 H15A 0.9900 . ?
C15 H15B 0.9900 . ?
C16 H16A 0.9900 . ?
C16 H16B 0.9900 . ?
C17 C18 1.502(6) . ?
C17 H17A 0.9900 . ?
C17 H17B 0.9900 . ?
C18 H18A 0.9900 . ?
C18 H18B 0.9900 . ?
C19 C20 1.508(6) . ?
C19 H19A 0.9900 . ?
C19 H19B 0.9900 . ?
C20 H20A 0.9900 . ?
C20 H20B 0.9900 . ?
K2 O9 2.772(3) . ?
K2 O8 2.819(3) . ?
K2 O12 2.823(3) . ?
K2 O7 2.829(3) . ?
K2 O11 2.850(3) . ?
K2 O10 2.909(3) . ?
K2 N3 3.037(3) . ?
K2 N4 3.083(4) . ?
N3 C27 1.457(6) . ?
N3 C33 1.476(5) . ?
N3 C21 1.476(5) . ?
N4 C32 1.467(6) . ?
N4 C38 1.472(6) . ?
N4 C26 1.481(6) . ?
O7 C23 1.417(5) . ?
O7 C22 1.438(5) . ?
O8 C24 1.423(5) . ?
O8 C25 1.428(5) . ?
O9 C28 1.422(5) . ?
O9 C29 1.439(5) . ?
O10 C31 1.424(5) . ?
O10 C30 1.429(5) . ?
O11 C34 1.410(5) . ?
O11 C35 1.413(5) . ?
O12 C37 1.420(6) . ?
O12 C36 1.444(5) . ?
C21 C22 1.490(7) . ?
C21 H21A 0.9900 . ?
C21 H21B 0.9900 . ?
C22 H22A 0.9900 . ?
C22 H22B 0.9900 . ?
C23 C24 1.484(7) . ?
C23 H23A 0.9900 . ?
C23 H23B 0.9900 . ?
C24 H24A 0.9900 . ?
C24 H24B 0.9900 . ?
C25 C26 1.504(7) . ?
C25 H25A 0.9900 . ?
C25 H25B 0.9900 . ?
C26 H26A 0.9900 . ?
C26 H26B 0.9900 . ?
C27 C28 1.501(6) . ?
C27 H27A 0.9900 . ?
C27 H27B 0.9900 . ?
C28 H28A 0.9900 . ?
C28 H28B 0.9900 . ?
C29 C30 1.480(6) . ?
C29 H29A 0.9900 . ?
C29 H29B 0.9900 . ?
C30 H30A 0.9900 . ?
C30 H30B 0.9900 . ?
C31 C32 1.496(7) . ?
C31 H31A 0.9900 . ?
C31 H31B 0.9900 . ?
C32 H32A 0.9900 . ?
C32 H32B 0.9900 . ?
C33 C34 1.502(6) . ?
C33 H33A 0.9900 . ?
C33 H33B 0.9900 . ?
C34 H34A 0.9900 . ?
C34 H34B 0.9900 . ?
C35 C36 1.481(7) . ?
C35 H35A 0.9900 . ?
C35 H35B 0.9900 . ?
C36 H36A 0.9900 . ?
C36 H36B 0.9900 . ?
C37 C38 1.504(7) . ?
C37 H37A 0.9900 . ?
C37 H37B 0.9900 . ?
C38 H38A 0.9900 . ?
C38 H38B 0.9900 . ?
K3 O17 2.737(3) . ?
K3 O14 2.803(3) . ?
K3 O16 2.818(3) . ?
K3 O13 2.846(3) . ?
K3 O18 2.854(3) . ?
K3 O15 2.855(3) . ?
K3 N5 3.041(3) . ?
K3 N6 3.066(3) . ?
N5 C39 1.470(5) . ?
N5 C51 1.472(6) . ?
N5 C45 1.473(5) . ?
N6 C50 1.463(6) . ?
N6 C44 1.469(5) . ?
N6 C56 1.477(5) . ?
O17 C52 1.414(6) . ?
O17 C53 1.433(5) . ?
O18 C55 1.422(6) . ?
O18 C54 1.430(5) . ?
O13 C40 1.419(5) . ?
O13 C41 1.429(5) . ?
O14 C42 1.416(5) . ?
O14 C43 1.425(5) . ?
O15 C47 1.414(5) . ?
O15 C46 1.432(5) . ?
O16 C48 1.419(5) . ?
O16 C49 1.428(5) . ?
C54 C53 1.492(7) . ?
C54 H54A 0.9900 . ?
C54 H54B 0.9900 . ?
C52 C51 1.502(7) . ?
C52 H52A 0.9900 . ?
C52 H52B 0.9900 . ?
C53 H53A 0.9900 . ?
C53 H53B 0.9900 . ?
C55 C56 1.513(7) . ?
C55 H55A 0.9900 . ?
C55 H55B 0.9900 . ?
C40 C39 1.515(6) . ?
C40 H40A 0.9900 . ?
C40 H40B 0.9900 . ?
C51 H51A 0.9900 . ?
C51 H51B 0.9900 . ?
C43 C44 1.504(6) . ?
C43 H43A 0.9900 . ?
C43 H43B 0.9900 . ?
C39 H39A 0.9900 . ?
C39 H39B 0.9900 . ?
C44 H44A 0.9900 . ?
C44 H44B 0.9900 . ?
C56 H56A 0.9900 . ?
C56 H56B 0.9900 . ?
C45 C46 1.501(6) . ?
C45 H45A 0.9900 . ?
C45 H45B 0.9900 . ?
C42 C41 1.493(6) . ?
C42 H42A 0.9900 . ?
C42 H42B 0.9900 . ?
C41 H41A 0.9900 . ?
C41 H41B 0.9900 . ?
C46 H46A 0.9900 . ?
C46 H46B 0.9900 . ?
C50 C49 1.493(6) . ?
C50 H50A 0.9900 . ?
C50 H50B 0.9900 . ?
C48 C47 1.494(6) . ?
C48 H48A 0.9900 . ?
C48 H48B 0.9900 . ?
C47 H47A 0.9900 . ?
C47 H47B 0.9900 . ?
C49 H49A 0.9900 . ?
C49 H49B 0.9900 . ?
N1S C2S 1.321(7) . ?
N1S C6S 1.321(8) . ?
C2S C3S 1.366(8) . ?
C2S H2S 0.9500 . ?
C3S C4S 1.419(9) . ?
C3S H3S 0.9500 . ?
C4S C5S 1.369(9) . ?
C4S H4S 0.9500 . ?
C5S C6S 1.323(9) . ?
C5S H5S 0.9500 . ?
C6S H6S 0.9500 . ?
N1T C2T 1.3900 . ?
N1T C6T 1.3900 . ?
C2T C3T 1.3900 . ?
C2T H2T 0.9500 . ?
C3T C4T 1.3900 . ?
C3T H3T 0.9500 . ?
C4T C5T 1.3900 . ?
C4T H4T 0.9500 . ?
C5T C6T 1.3900 . ?
C5T H5T 0.9500 . ?
C6T H6T 0.9500 . ?
